data_7102293
loop_
_publ_author_name
'Anthony, John E'
'Gierschner, Johannes'
'Landis, Chad A'
'Parkin, Sean R'
'Sherman, Jes B'
'Bakus Ii, Ronald C'

_publ_section_title
;
 A new functionalization strategy for pentacene.
;
_journal_issue 45
_journal_name_full 'Chemical communications (Cambridge, England)'
_journal_page_first 4746
_journal_page_last 4748
_journal_paper_doi 10.1039/b711296c
_journal_year 2007
_chemical_formula_sum 'C34 H30 O4'
_chemical_formula_weight 502.58
_chemical_name_systematic
;
?
;
_space_group_IT_number 61
_symmetry_cell_setting orthorhombic
_symmetry_space_group_name_Hall '-P 2ac 2ab'
_symmetry_space_group_name_H-M 'P b c a'
_atom_sites_solution_hydrogens geom
_atom_sites_solution_primary direct
_atom_sites_solution_secondary difmap
_audit_creation_method SHELXL-97
_cell_angle_alpha 90.00
_cell_angle_beta 90.00
_cell_angle_gamma 90.00
_cell_formula_units_Z 8
_cell_length_a 16.8238(5)
_cell_length_b 6.9549(2)
_cell_length_c 42.3258(14)
_cell_measurement_reflns_used 5094
_cell_measurement_temperature 90.0(2)
_cell_measurement_theta_max 66.75
_cell_measurement_theta_min 3.36
_cell_volume 4952.5(3)
_computing_cell_refinement 'SCALEPACK (Otwinowski & Minor, 1997)'
_computing_data_collection 'COLLECT (Nonius, 1998)'
_computing_data_reduction 'DENZO-SMN (Otwinowski & Minor, 1997)'
_computing_molecular_graphics 'XP in SHELXTL (Sheldrick, 1994)'
_computing_publication_material
;
SHELX97-2 (Sheldrick, 1997) and local procedures
;
_computing_structure_refinement 'SHELXL-97 (Sheldrick, 1997)'
_computing_structure_solution 'SHELXS-97 (Sheldrick, 1990)'
_diffrn_ambient_temperature 90.0(2)
_diffrn_detector_area_resol_mean 18
_diffrn_measured_fraction_theta_full .952
_diffrn_measured_fraction_theta_max .952
_diffrn_measurement_device_type 'Bruker-Nonius X8 Proteum'
_diffrn_measurement_method '\w and \f scans'
_diffrn_radiation_monochromator graphite
_diffrn_radiation_source 'fine-focus rotating anode'
_diffrn_radiation_type CuK\a
_diffrn_radiation_wavelength 1.54178
_diffrn_reflns_av_R_equivalents 0.0725
_diffrn_reflns_av_sigmaI/netI 0.1014
_diffrn_reflns_limit_h_max 20
_diffrn_reflns_limit_h_min -18
_diffrn_reflns_limit_k_max 8
_diffrn_reflns_limit_k_min -4
_diffrn_reflns_limit_l_max 39
_diffrn_reflns_limit_l_min -50
_diffrn_reflns_number 21216
_diffrn_reflns_theta_full 67.67
_diffrn_reflns_theta_max 67.67
_diffrn_reflns_theta_min 2.09
_exptl_absorpt_coefficient_mu 0.693
_exptl_absorpt_correction_T_max 0.966
_exptl_absorpt_correction_T_min 0.710
_exptl_absorpt_correction_type multi-scan
_exptl_absorpt_process_details 'SADABS in APEX2 (Bruker-Nonius, 2004)'
_exptl_crystal_colour red
_exptl_crystal_density_diffrn 1.348
_exptl_crystal_density_method 'not measured'
_exptl_crystal_description needle
_exptl_crystal_F_000 2128
_exptl_crystal_size_max 0.40
_exptl_crystal_size_mid 0.05
_exptl_crystal_size_min 0.05
_refine_diff_density_max .386
_refine_diff_density_min -.343
_refine_diff_density_rms .101
_refine_ls_extinction_coef 0.00047(9)
_refine_ls_extinction_expression Fc^*^=kFc[1+0.001xFc^2^\l^3^/sin(2\q)]^-1/4^
_refine_ls_extinction_method SHELXL
_refine_ls_goodness_of_fit_ref 1.044
_refine_ls_hydrogen_treatment constr
_refine_ls_matrix_type full
_refine_ls_number_parameters 344
_refine_ls_number_reflns 4270
_refine_ls_number_restraints 0
_refine_ls_restrained_S_all 1.044
_refine_ls_R_factor_all 0.0824
_refine_ls_R_factor_gt 0.0648
_refine_ls_shift/su_max 0.076
_refine_ls_shift/su_mean 0.002
_refine_ls_structure_factor_coef Fsqd
_refine_ls_weighting_details 'calc w=1/[\s^2^(Fo^2^)+(0.0000P)^2^+6.5937P] where P=(Fo^2^+2Fc^2^)/3'
_refine_ls_weighting_scheme calc
_refine_ls_wR_factor_gt 0.1514
_refine_ls_wR_factor_ref 0.1639
_reflns_number_gt 3314
_reflns_number_total 4270
_reflns_threshold_expression >2\s(I)
_cod_data_source_file b711296c.txt
_cod_data_source_block x05078
_cod_database_code 7102293

loop_
_symmetry_equiv_pos_as_xyz
'x, y, z'
'-x+1/2, -y, z+1/2'
'-x, y+1/2, -z+1/2'
'x+1/2, -y+1/2, -z'
'-x, -y, -z'
'x-1/2, y, -z-1/2'
'x, -y-1/2, z-1/2'
'-x-1/2, y-1/2, z'

loop_
_atom_site_label
_atom_site_type_symbol
_atom_site_fract_x
_atom_site_fract_y
_atom_site_fract_z
_atom_site_U_iso_or_equiv
_atom_site_adp_type
_atom_site_occupancy
_atom_site_symmetry_multiplicity
_atom_site_calc_flag
_atom_site_refinement_flags
O1 O 0.39805(11) 0.2144(3) 0.23899(4) 0.0215(4) Uani 1 1 d .
O2 O 0.34141(10) -0.0375(3) 0.26666(4) 0.0209(4) Uani 1 1 d .
O3 O 0.35120(11) -1.2018(3) -0.02362(4) 0.0240(5) Uani 1 1 d .
O4 O 0.40703(12) -0.9460(3) -0.05066(4) 0.0274(5) Uani 1 1 d .
C1 C 0.39456(14) -0.3293(4) 0.09029(6) 0.0171(6) Uani 1 1 d .
H1 H 0.4185 -0.2254 0.0793 0.021 Uiso 1 1 calc R
C2 C 0.37721(14) -0.3092(4) 0.12247(6) 0.0156(6) Uani 1 1 d .
C3 C 0.39387(14) -0.1376(4) 0.13913(6) 0.0179(6) Uani 1 1 d .
H3 H 0.4164 -0.0323 0.1280 0.021 Uiso 1 1 calc R
C4 C 0.37870(14) -0.1174(4) 0.17092(6) 0.0175(6) Uani 1 1 d .
C5 C 0.39954(14) 0.0575(4) 0.18744(6) 0.0183(6) Uani 1 1 d .
H5 H 0.4228 0.1632 0.1766 0.022 Uiso 1 1 calc R
C6 C 0.38477(14) 0.0651(4) 0.21862(6) 0.0171(6) Uani 1 1 d .
C7 C 0.34948(14) -0.0899(4) 0.23552(6) 0.0177(6) Uani 1 1 d .
C8 C 0.32812(14) -0.2559(4) 0.22160(6) 0.0184(6) Uani 1 1 d .
H8 H 0.3043 -0.3569 0.2334 0.022 Uiso 1 1 calc R
C9 C 0.34267(14) -0.2750(4) 0.18822(6) 0.0171(6) Uani 1 1 d .
C10 C 0.32454(14) -0.4429(4) 0.17200(6) 0.0176(6) Uani 1 1 d .
H10 H 0.3002 -0.5456 0.1832 0.021 Uiso 1 1 calc R
C11 C 0.34091(14) -0.4670(4) 0.13943(6) 0.0158(6) Uani 1 1 d .
C12 C 0.32410(14) -0.6373(4) 0.12303(6) 0.0171(6) Uani 1 1 d .
H12 H 0.3003 -0.7414 0.1341 0.021 Uiso 1 1 calc R
C13 C 0.34133(14) -0.6582(4) 0.09090(6) 0.0168(6) Uani 1 1 d .
C14 C 0.32570(14) -0.8317(4) 0.07414(6) 0.0168(6) Uani 1 1 d .
H14 H 0.3014 -0.9358 0.0850 0.020 Uiso 1 1 calc R
C15 C 0.34472(14) -0.8535(4) 0.04262(6) 0.0161(6) Uani 1 1 d .
C16 C 0.33065(15) -1.0322(4) 0.02630(6) 0.0192(6) Uani 1 1 d .
H16 H 0.3053 -1.1369 0.0366 0.023 Uiso 1 1 calc R
C17 C 0.35444(16) -1.0463(4) -0.00386(6) 0.0199(6) Uani 1 1 d .
C18 C 0.38876(16) -0.8887(4) -0.02046(6) 0.0211(6) Uani 1 1 d .
C19 C 0.40172(16) -0.7159(4) -0.00718(6) 0.0210(6) Uani 1 1 d .
H19 H 0.4241 -0.6129 -0.0189 0.025 Uiso 1 1 calc R
C20 C 0.38025(15) -0.6928(4) 0.02561(6) 0.0172(6) Uani 1 1 d .
C21 C 0.39449(14) -0.5226(4) 0.04139(6) 0.0171(6) Uani 1 1 d .
H21 H 0.4165 -0.4173 0.0301 0.021 Uiso 1 1 calc R
C22 C 0.37728(14) -0.4999(4) 0.07399(6) 0.0165(6) Uani 1 1 d .
C23 C 0.38640(15) 0.1406(4) 0.27082(6) 0.0184(6) Uani 1 1 d .
C24 C 0.33773(16) 0.2796(4) 0.28983(6) 0.0220(6) Uani 1 1 d .
H24A H 0.2850 0.2958 0.2798 0.026 Uiso 1 1 calc R
H24B H 0.3644 0.4064 0.2901 0.026 Uiso 1 1 calc R
C25 C 0.32709(16) 0.2074(4) 0.32369(6) 0.0229(6) Uani 1 1 d .
H25A H 0.2980 0.3051 0.3362 0.028 Uiso 1 1 calc R
H25B H 0.2950 0.0881 0.3235 0.028 Uiso 1 1 calc R
C26 C 0.40737(15) 0.1676(4) 0.33914(6) 0.0225(6) Uani 1 1 d .
H26A H 0.4375 0.2893 0.3411 0.027 Uiso 1 1 calc R
H26B H 0.3989 0.1155 0.3606 0.027 Uiso 1 1 calc R
C27 C 0.45519(16) 0.0242(4) 0.31965(6) 0.0228(6) Uani 1 1 d .
H27A H 0.4276 -0.1015 0.3196 0.027 Uiso 1 1 calc R
H27B H 0.5081 0.0059 0.3294 0.027 Uiso 1 1 calc R
C28 C 0.46562(15) 0.0941(4) 0.28567(6) 0.0216(6) Uani 1 1 d .
H28A H 0.4996 0.2103 0.2855 0.026 Uiso 1 1 calc R
H28B H 0.4926 -0.0067 0.2731 0.026 Uiso 1 1 calc R
C29 C 0.36925(16) -1.1327(4) -0.05497(6) 0.0214(6) Uani 1 1 d .
C30 C 0.29314(16) -1.1055(4) -0.07320(6) 0.0218(6) Uani 1 1 d .
H30A H 0.2592 -1.0108 -0.0621 0.026 Uiso 1 1 calc R
H30B H 0.2640 -1.2290 -0.0741 0.026 Uiso 1 1 calc R
C31 C 0.30939(17) -1.0353(4) -0.10674(6) 0.0260(7) Uani 1 1 d .
H31A H 0.3321 -0.9041 -0.1060 0.031 Uiso 1 1 calc R
H31B H 0.2588 -1.0293 -0.1187 0.031 Uiso 1 1 calc R
C32 C 0.36725(17) -1.1698(4) -0.12375(6) 0.0254(6) Uani 1 1 d .
H32A H 0.3418 -1.2966 -0.1269 0.030 Uiso 1 1 calc R
H32B H 0.3801 -1.1161 -0.1448 0.030 Uiso 1 1 calc R
C33 C 0.44332(16) -1.1949(4) -0.10486(6) 0.0267(7) Uani 1 1 d .
H33A H 0.4718 -1.0705 -0.1039 0.032 Uiso 1 1 calc R
H33B H 0.4782 -1.2886 -0.1157 0.032 Uiso 1 1 calc R
C34 C 0.42639(16) -1.2653(4) -0.07132(6) 0.0251(7) Uani 1 1 d .
H34A H 0.4036 -1.3965 -0.0722 0.030 Uiso 1 1 calc R
H34B H 0.4767 -1.2713 -0.0592 0.030 Uiso 1 1 calc R

loop_
_atom_site_aniso_label
_atom_site_aniso_U_11
_atom_site_aniso_U_22
_atom_site_aniso_U_33
_atom_site_aniso_U_23
_atom_site_aniso_U_13
_atom_site_aniso_U_12
O1 0.0298(10) 0.0156(10) 0.0190(9) -0.0017(8) 0.0006(7) -0.0045(8)
O2 0.0270(10) 0.0159(10) 0.0197(9) -0.0032(8) 0.0016(7) -0.0070(8)
O3 0.0399(11) 0.0149(10) 0.0173(9) -0.0018(8) -0.0009(8) -0.0045(8)
O4 0.0408(12) 0.0214(11) 0.0200(9) -0.0048(9) 0.0051(8) -0.0129(9)
C1 0.0152(12) 0.0128(14) 0.0235(13) 0.0022(12) -0.0017(10) 0.0017(10)
C2 0.0123(12) 0.0114(14) 0.0229(13) 0.0023(11) -0.0015(9) 0.0017(10)
C3 0.0170(13) 0.0127(14) 0.0240(13) 0.0008(12) -0.0007(10) -0.0006(10)
C4 0.0154(12) 0.0148(14) 0.0224(13) 0.0032(12) -0.0002(10) 0.0026(10)
C5 0.0167(13) 0.0144(14) 0.0238(13) 0.0021(12) -0.0007(10) -0.0017(11)
C6 0.0175(12) 0.0120(14) 0.0217(13) -0.0036(12) -0.0015(10) 0.0014(10)
C7 0.0164(13) 0.0177(14) 0.0190(13) 0.0000(12) 0.0025(10) 0.0020(11)
C8 0.0156(13) 0.0164(15) 0.0231(13) -0.0004(12) 0.0024(10) -0.0018(10)
C9 0.0147(13) 0.0161(14) 0.0205(13) -0.0004(12) -0.0018(10) 0.0018(10)
C10 0.0173(13) 0.0135(14) 0.0220(13) 0.0045(12) 0.0006(10) -0.0001(10)
C11 0.0120(12) 0.0134(14) 0.0220(13) 0.0029(11) 0.0003(9) 0.0019(10)
C12 0.0153(13) 0.0130(14) 0.0229(13) 0.0027(12) 0.0002(10) 0.0008(10)
C13 0.0132(12) 0.0164(14) 0.0208(13) 0.0035(12) -0.0014(9) 0.0015(10)
C14 0.0175(13) 0.0115(14) 0.0215(13) 0.0009(12) -0.0019(10) 0.0016(10)
C15 0.0175(13) 0.0104(13) 0.0204(13) 0.0021(11) -0.0037(9) 0.0019(10)
C16 0.0217(13) 0.0134(14) 0.0226(13) 0.0043(12) -0.0016(10) -0.0021(11)
C17 0.0271(14) 0.0117(14) 0.0207(13) -0.0016(12) -0.0036(10) 0.0015(11)
C18 0.0286(14) 0.0179(15) 0.0168(12) -0.0003(12) 0.0005(10) -0.0004(12)
C19 0.0262(14) 0.0162(15) 0.0207(13) 0.0015(12) 0.0000(10) -0.0040(11)
C20 0.0178(13) 0.0125(14) 0.0212(13) 0.0028(12) -0.0014(10) 0.0027(10)
C21 0.0155(13) 0.0152(14) 0.0206(13) 0.0040(12) -0.0011(10) -0.0014(10)
C22 0.0157(12) 0.0123(14) 0.0213(13) 0.0003(11) -0.0033(10) 0.0022(10)
C23 0.0220(14) 0.0134(14) 0.0199(13) -0.0032(12) 0.0007(10) -0.0036(11)
C24 0.0243(14) 0.0172(15) 0.0245(14) -0.0062(12) -0.0026(11) 0.0027(11)
C25 0.0236(14) 0.0220(16) 0.0233(14) -0.0038(13) 0.0008(11) 0.0001(12)
C26 0.0248(14) 0.0211(16) 0.0216(13) -0.0005(13) -0.0026(10) -0.0026(12)
C27 0.0218(14) 0.0191(15) 0.0276(14) 0.0009(13) -0.0013(11) 0.0012(11)
C28 0.0245(14) 0.0176(15) 0.0226(13) -0.0008(12) -0.0001(10) -0.0026(11)
C29 0.0308(15) 0.0131(14) 0.0202(13) -0.0016(12) 0.0023(11) -0.0061(12)
C30 0.0238(14) 0.0171(15) 0.0246(14) 0.0020(12) 0.0009(11) 0.0018(12)
C31 0.0322(16) 0.0202(16) 0.0254(14) 0.0022(13) 0.0009(11) 0.0019(12)
C32 0.0356(16) 0.0195(16) 0.0209(13) 0.0012(13) 0.0016(11) 0.0000(13)
C33 0.0263(15) 0.0247(17) 0.0290(15) -0.0042(14) 0.0048(11) -0.0021(12)
C34 0.0257(15) 0.0225(16) 0.0271(15) -0.0036(13) -0.0027(11) 0.0035(12)

loop_
_atom_type_symbol
_atom_type_description
_atom_type_scat_dispersion_real
_atom_type_scat_dispersion_imag
_atom_type_scat_source
C C .0181 .0091 'International Tables Vol C Tables 4.2.6.8 and 6.1.1.4'
H H .0000 .0000 'International Tables Vol C Tables 4.2.6.8 and 6.1.1.4'
O O .0492 .0322 'International Tables Vol C Tables 4.2.6.8 and 6.1.1.4'

loop_
_geom_angle_atom_site_label_1
_geom_angle_atom_site_label_2
_geom_angle_atom_site_label_3
_geom_angle
C6 O1 C23 107.10(19)
C7 O2 C23 106.80(18)
C17 O3 C29 106.90(19)
C18 O4 C29 106.09(19)
C2 C1 C22 121.3(2)
C2 C1 H1 119.3
C22 C1 H1 119.3
C1 C2 C3 121.9(2)
C1 C2 C11 119.6(2)
C3 C2 C11 118.4(2)
C4 C3 C2 122.5(2)
C4 C3 H3 118.8
C2 C3 H3 118.8
C3 C4 C5 120.9(2)
C3 C4 C9 119.6(2)
C5 C4 C9 119.5(2)
C6 C5 C4 117.6(2)
C6 C5 H5 121.2
C4 C5 H5 121.2
C5 C6 O1 128.2(2)
C5 C6 C7 122.7(2)
O1 C6 C7 109.0(2)
C8 C7 O2 128.4(2)
C8 C7 C6 122.8(2)
O2 C7 C6 108.8(2)
C7 C8 C9 117.6(2)
C7 C8 H8 121.2
C9 C8 H8 121.2
C10 C9 C8 121.7(2)
C10 C9 C4 118.5(2)
C8 C9 C4 119.8(2)
C9 C10 C11 122.6(2)
C9 C10 H10 118.7
C11 C10 H10 118.7
C12 C11 C10 122.9(2)
C12 C11 C2 118.7(2)
C10 C11 C2 118.4(2)
C13 C12 C11 121.9(2)
C13 C12 H12 119.1
C11 C12 H12 119.1
C12 C13 C14 122.3(2)
C12 C13 C22 119.3(2)
C14 C13 C22 118.4(2)
C15 C14 C13 122.1(2)
C15 C14 H14 118.9
C13 C14 H14 118.9
C14 C15 C16 121.3(2)
C14 C15 C20 119.2(2)
C16 C15 C20 119.4(2)
C17 C16 C15 118.1(2)
C17 C16 H16 121.0
C15 C16 H16 121.0
C16 C17 O3 128.9(2)
C16 C17 C18 122.3(2)
O3 C17 C18 108.8(2)
C19 C18 O4 127.7(2)
C19 C18 C17 123.2(2)
O4 C18 C17 109.1(2)
C18 C19 C20 117.4(2)
C18 C19 H19 121.3
C20 C19 H19 121.3
C21 C20 C19 121.1(2)
C21 C20 C15 119.3(2)
C19 C20 C15 119.5(2)
C20 C21 C22 122.0(2)
C20 C21 H21 119.0
C22 C21 H21 119.0
C1 C22 C21 122.0(2)
C1 C22 C13 119.1(2)
C21 C22 C13 118.8(2)
O1 C23 O2 104.88(18)
O1 C23 C24 110.0(2)
O2 C23 C24 109.1(2)
O1 C23 C28 110.0(2)
O2 C23 C28 109.0(2)
C24 C23 C28 113.4(2)
C23 C24 C25 110.8(2)
C23 C24 H24A 109.5
C25 C24 H24A 109.5
C23 C24 H24B 109.5
C25 C24 H24B 109.5
H24A C24 H24B 108.1
C26 C25 C24 111.0(2)
C26 C25 H25A 109.4
C24 C25 H25A 109.4
C26 C25 H25B 109.4
C24 C25 H25B 109.4
H25A C25 H25B 108.0
C27 C26 C25 110.7(2)
C27 C26 H26A 109.5
C25 C26 H26A 109.5
C27 C26 H26B 109.5
C25 C26 H26B 109.5
H26A C26 H26B 108.1
C26 C27 C28 111.2(2)
C26 C27 H27A 109.4
C28 C27 H27A 109.4
C26 C27 H27B 109.4
C28 C27 H27B 109.4
H27A C27 H27B 108.0
C23 C28 C27 111.0(2)
C23 C28 H28A 109.4
C27 C28 H28A 109.4
C23 C28 H28B 109.4
C27 C28 H28B 109.4
H28A C28 H28B 108.0
O3 C29 O4 105.86(19)
O3 C29 C34 110.7(2)
O4 C29 C34 109.0(2)
O3 C29 C30 109.5(2)
O4 C29 C30 108.8(2)
C34 C29 C30 112.7(2)
C29 C30 C31 111.4(2)
C29 C30 H30A 109.4
C31 C30 H30A 109.4
C29 C30 H30B 109.4
C31 C30 H30B 109.4
H30A C30 H30B 108.0
C30 C31 C32 110.9(2)
C30 C31 H31A 109.5
C32 C31 H31A 109.5
C30 C31 H31B 109.5
C32 C31 H31B 109.5
H31A C31 H31B 108.1
C33 C32 C31 111.0(2)
C33 C32 H32A 109.4
C31 C32 H32A 109.4
C33 C32 H32B 109.4
C31 C32 H32B 109.4
H32A C32 H32B 108.0
C32 C33 C34 111.6(2)
C32 C33 H33A 109.3
C34 C33 H33A 109.3
C32 C33 H33B 109.3
C34 C33 H33B 109.3
H33A C33 H33B 108.0
C29 C34 C33 110.5(2)
C29 C34 H34A 109.5
C33 C34 H34A 109.5
C29 C34 H34B 109.5
C33 C34 H34B 109.5
H34A C34 H34B 108.1

loop_
_geom_bond_atom_site_label_1
_geom_bond_atom_site_label_2
_geom_bond_distance
O1 C6 1.368(3)
O1 C23 1.455(3)
O2 C7 1.374(3)
O2 C23 1.462(3)
O3 C17 1.368(3)
O3 C29 1.444(3)
O4 C18 1.374(3)
O4 C29 1.457(3)
C1 C2 1.400(3)
C1 C22 1.403(4)
C1 H1 0.9500
C2 C3 1.414(4)
C2 C11 1.447(3)
C3 C4 1.377(4)
C3 H3 0.9500
C4 C5 1.446(4)
C4 C9 1.451(4)
C5 C6 1.344(3)
C5 H5 0.9500
C6 C7 1.423(4)
C7 C8 1.345(4)
C8 C9 1.440(3)
C8 H8 0.9500
C9 C10 1.388(4)
C10 C11 1.416(3)
C10 H10 0.9500
C11 C12 1.402(4)
C12 C13 1.398(3)
C12 H12 0.9500
C13 C14 1.424(4)
C13 C22 1.446(4)
C14 C15 1.380(3)
C14 H14 0.9500
C15 C16 1.441(4)
C15 C20 1.458(4)
C16 C17 1.341(4)
C16 H16 0.9500
C17 C18 1.424(4)
C18 C19 1.345(4)
C19 C20 1.443(3)
C19 H19 0.9500
C20 C21 1.380(4)
C21 C22 1.419(3)
C21 H21 0.9500
C23 C24 1.500(4)
C23 C28 1.508(4)
C24 C25 1.529(4)
C24 H24A 0.9900
C24 H24B 0.9900
C25 C26 1.526(4)
C25 H25A 0.9900
C25 H25B 0.9900
C26 C27 1.524(4)
C26 H26A 0.9900
C26 H26B 0.9900
C27 C28 1.528(3)
C27 H27A 0.9900
C27 H27B 0.9900
C28 H28A 0.9900
C28 H28B 0.9900
C29 C34 1.502(4)
C29 C30 1.507(4)
C30 C31 1.526(4)
C30 H30A 0.9900
C30 H30B 0.9900
C31 C32 1.530(4)
C31 H31A 0.9900
C31 H31B 0.9900
C32 C33 1.519(4)
C32 H32A 0.9900
C32 H32B 0.9900
C33 C34 1.529(4)
C33 H33A 0.9900
C33 H33B 0.9900
C34 H34A 0.9900
C34 H34B 0.9900

loop_
_geom_torsion_atom_site_label_1
_geom_torsion_atom_site_label_2
_geom_torsion_atom_site_label_3
_geom_torsion_atom_site_label_4
_geom_torsion
C22 C1 C2 C3 -179.6(2)
C22 C1 C2 C11 0.2(4)
C1 C2 C3 C4 -178.5(2)
C11 C2 C3 C4 1.7(4)
C2 C3 C4 C5 177.5(2)
C2 C3 C4 C9 -1.4(4)
C3 C4 C5 C6 -178.4(2)
C9 C4 C5 C6 0.5(3)
C4 C5 C6 O1 -179.0(2)
C4 C5 C6 C7 -0.4(4)
C23 O1 C6 C5 -169.5(3)
C23 O1 C6 C7 11.8(3)
C23 O2 C7 C8 169.9(2)
C23 O2 C7 C6 -10.9(3)
C5 C6 C7 C8 -0.1(4)
O1 C6 C7 C8 178.7(2)
C5 C6 C7 O2 -179.3(2)
O1 C6 C7 O2 -0.6(3)
O2 C7 C8 C9 179.6(2)
C6 C7 C8 C9 0.5(4)
C7 C8 C9 C10 178.3(2)
C7 C8 C9 C4 -0.4(3)
C3 C4 C9 C10 0.1(3)
C5 C4 C9 C10 -178.8(2)
C3 C4 C9 C8 178.8(2)
C5 C4 C9 C8 -0.1(3)
C8 C9 C10 C11 -177.8(2)
C4 C9 C10 C11 1.0(4)
C9 C10 C11 C12 178.8(2)
C9 C10 C11 C2 -0.7(4)
C1 C2 C11 C12 0.1(3)
C3 C2 C11 C12 179.9(2)
C1 C2 C11 C10 179.6(2)
C3 C2 C11 C10 -0.6(3)
C10 C11 C12 C13 -179.5(2)
C2 C11 C12 C13 -0.1(4)
C11 C12 C13 C14 178.9(2)
C11 C12 C13 C22 -0.2(4)
C12 C13 C14 C15 -178.3(2)
C22 C13 C14 C15 0.9(4)
C13 C14 C15 C16 178.1(2)
C13 C14 C15 C20 -1.5(4)
C14 C15 C16 C17 -176.6(2)
C20 C15 C16 C17 3.0(4)
C15 C16 C17 O3 176.6(2)
C15 C16 C17 C18 -3.5(4)
C29 O3 C17 C16 168.8(3)
C29 O3 C17 C18 -11.1(3)
C29 O4 C18 C19 -170.7(3)
C29 O4 C18 C17 11.0(3)
C16 C17 C18 C19 1.6(4)
O3 C17 C18 C19 -178.5(2)
C16 C17 C18 O4 -180.0(2)
O3 C17 C18 O4 0.0(3)
O4 C18 C19 C20 -177.3(2)
C17 C18 C19 C20 0.8(4)
C18 C19 C20 C21 177.4(2)
C18 C19 C20 C15 -1.1(4)
C14 C15 C20 C21 0.3(3)
C16 C15 C20 C21 -179.3(2)
C14 C15 C20 C19 178.8(2)
C16 C15 C20 C19 -0.8(3)
C19 C20 C21 C22 -177.0(2)
C15 C20 C21 C22 1.5(4)
C2 C1 C22 C21 180.0(2)
C2 C1 C22 C13 -0.4(4)
C20 C21 C22 C1 177.5(2)
C20 C21 C22 C13 -2.1(4)
C12 C13 C22 C1 0.4(3)
C14 C13 C22 C1 -178.7(2)
C12 C13 C22 C21 -180.0(2)
C14 C13 C22 C21 0.9(3)
C6 O1 C23 O2 -17.9(2)
C6 O1 C23 C24 -135.2(2)
C6 O1 C23 C28 99.2(2)
C7 O2 C23 O1 17.5(2)
C7 O2 C23 C24 135.4(2)
C7 O2 C23 C28 -100.2(2)
O1 C23 C24 C25 -178.2(2)
O2 C23 C24 C25 67.2(3)
C28 C23 C24 C25 -54.5(3)
C23 C24 C25 C26 55.3(3)
C24 C25 C26 C27 -56.6(3)
C25 C26 C27 C28 56.0(3)
O1 C23 C28 C27 177.6(2)
O2 C23 C28 C27 -67.9(3)
C24 C23 C28 C27 53.9(3)
C26 C27 C28 C23 -54.0(3)
C17 O3 C29 O4 17.6(3)
C17 O3 C29 C34 135.6(2)
C17 O3 C29 C30 -99.6(2)
C18 O4 C29 O3 -17.5(3)
C18 O4 C29 C34 -136.6(2)
C18 O4 C29 C30 100.2(2)
O3 C29 C30 C31 -179.1(2)
O4 C29 C30 C31 65.6(3)
C34 C29 C30 C31 -55.5(3)
C29 C30 C31 C32 54.4(3)
C30 C31 C32 C33 -54.7(3)
C31 C32 C33 C34 55.5(3)
O3 C29 C34 C33 178.3(2)
O4 C29 C34 C33 -65.7(3)
C30 C29 C34 C33 55.3(3)
C32 C33 C34 C29 -55.2(3)

loop_
_cod_related_entry_id
_cod_related_entry_database
_cod_related_entry_code
1 ChemSpider 21120127
